data_1512116
loop_
_publ_author_name
'Bonderoff, Sara A.'
'Grant, Tina N.'
'West, F. G.'
'Tremblay, Martin'

_publ_section_title
;
 Nazarov reactions of vinyl cyclopropylamines: an approach to the
 imino-nazarov problem.
;
_journal_issue 11
_journal_name_full 'Organic letters'
_journal_page_first 2888
_journal_page_last 2891
_journal_paper_doi 10.1021/ol4012663
_journal_volume 15
_journal_year 2013
_chemical_formula_moiety 'C19 H26 Cl N O2'
_chemical_formula_sum 'C19 H26 Cl N O2'
_chemical_formula_weight 335.86
_chemical_name_systematic
; 
 ? 
;
_space_group_IT_number 14
_symmetry_cell_setting monoclinic
_symmetry_space_group_name_Hall '-P 2ybc'
_symmetry_space_group_name_H-M 'P 1 21/c 1'
_atom_sites_solution_hydrogens geom
_atom_sites_solution_primary direct
_atom_sites_solution_secondary difmap
_audit_creation_method SHELXL-97
_cell_angle_alpha 90.00
_cell_angle_beta 93.7580(10)
_cell_angle_gamma 90.00
_cell_formula_units_Z 4
_cell_length_a 5.9630(5)
_cell_length_b 13.8664(12)
_cell_length_c 20.4254(17)
_cell_measurement_reflns_used 5886
_cell_measurement_temperature 173(2)
_cell_measurement_theta_max 26.38
_cell_measurement_theta_min 2.94
_cell_volume 1685.2(2)
_computing_cell_refinement 'Bruker SAINT'
_computing_data_collection 'Bruker APEX2'
_computing_data_reduction 'Bruker SAINT'
_computing_molecular_graphics 'Bruker SHELXTL'
_computing_publication_material 'Bruker SHELXTL'
_computing_structure_refinement 'SHELXL-97 (Sheldrick, 2008)'
_computing_structure_solution 'SHELXS-97 (Sheldrick, 2008)'
_diffrn_ambient_temperature 173(2)
_diffrn_measured_fraction_theta_full 0.995
_diffrn_measured_fraction_theta_max 0.995
_diffrn_measurement_device_type 'Bruker APEX-II CCD'
_diffrn_measurement_method '\w scans'
_diffrn_radiation_monochromator graphite
_diffrn_radiation_source 'fine-focus sealed tube'
_diffrn_radiation_type MoK\a
_diffrn_radiation_wavelength 0.71073
_diffrn_reflns_av_R_equivalents 0.0358
_diffrn_reflns_av_sigmaI/netI 0.0296
_diffrn_reflns_limit_h_max 7
_diffrn_reflns_limit_h_min -7
_diffrn_reflns_limit_k_max 17
_diffrn_reflns_limit_k_min -17
_diffrn_reflns_limit_l_max 25
_diffrn_reflns_limit_l_min -25
_diffrn_reflns_number 13792
_diffrn_reflns_theta_full 26.87
_diffrn_reflns_theta_max 26.87
_diffrn_reflns_theta_min 1.78
_exptl_absorpt_coefficient_mu 0.237
_exptl_absorpt_correction_T_max 0.9694
_exptl_absorpt_correction_T_min 0.8936
_exptl_absorpt_correction_type multi-scan
_exptl_absorpt_process_details 'SADABS (Sheldrick, 2008)'
_exptl_crystal_colour colourless
_exptl_crystal_density_diffrn 1.324
_exptl_crystal_density_method 'not measured'
_exptl_crystal_description block
_exptl_crystal_F_000 720
_exptl_crystal_size_max 0.49
_exptl_crystal_size_mid 0.19
_exptl_crystal_size_min 0.13
_refine_diff_density_max 0.294
_refine_diff_density_min -0.254
_refine_diff_density_rms 0.050
_refine_ls_extinction_method none
_refine_ls_goodness_of_fit_ref 1.041
_refine_ls_hydrogen_treatment constr
_refine_ls_matrix_type full
_refine_ls_number_parameters 210
_refine_ls_number_reflns 3617
_refine_ls_number_restraints 0
_refine_ls_restrained_S_all 1.041
_refine_ls_R_factor_all 0.0484
_refine_ls_R_factor_gt 0.0386
_refine_ls_shift/su_max 0.001
_refine_ls_shift/su_mean 0.000
_refine_ls_structure_factor_coef Fsqd
_refine_ls_weighting_details 'calc w=1/[\s^2^(Fo^2^)+(0.0485P)^2^+0.6519P] where P=(Fo^2^+2Fc^2^)/3'
_refine_ls_weighting_scheme calc
_refine_ls_wR_factor_gt 0.0952
_refine_ls_wR_factor_ref 0.1014
_reflns_number_gt 3018
_reflns_number_total 3617
_reflns_threshold_expression I>2\s(I)
_cod_data_source_file ol4012663_si_002.cif
_cod_data_source_block 8f'
_cod_depositor_comments
;
The following automatic conversions were performed:

'_symmetry_cell_setting' value 'Monoclinic' changed to 'monoclinic'
according to /home/saulius/struct/CIF-dictionaries/cif_core.dic
dictionary named 'cif_core.dic' version 2.3.1 from 2005-06-27.

Automatic conversion script
Id: cif_fix_values 1891 2012-01-12 08:04:46Z andrius 
;
_cod_original_sg_symbol_H-M P2(1)/c
_cod_database_code 1512116

loop_
_symmetry_equiv_pos_as_xyz
'x, y, z'
'-x, y+1/2, -z+1/2'
'-x, -y, -z'
'x, -y-1/2, z-1/2'

loop_
_atom_site_label
_atom_site_type_symbol
_atom_site_fract_x
_atom_site_fract_y
_atom_site_fract_z
_atom_site_U_iso_or_equiv
_atom_site_adp_type
_atom_site_occupancy
_atom_site_symmetry_multiplicity
_atom_site_calc_flag
_atom_site_refinement_flags
Cl Cl 0.54495(7) 0.31576(3) 0.16858(2) 0.03093(13) Uani 1 1 d .
O1 O 0.24150(18) 0.05035(9) 0.04085(5) 0.0293(3) Uani 1 1 d .
O2 O 0.7388(2) 0.17663(9) 0.53093(6) 0.0372(3) Uani 1 1 d .
N N 0.2983(2) 0.10871(9) 0.17475(6) 0.0204(3) Uani 1 1 d .
C1 C 0.3651(2) 0.15879(10) 0.23609(7) 0.0186(3) Uani 1 1 d .
H1 H 0.5093 0.1292 0.2540 0.022 Uiso 1 1 calc R
C2 C 0.3989(2) 0.26901(11) 0.23609(7) 0.0226(3) Uani 1 1 d .
H2 H 0.4902 0.2859 0.2773 0.027 Uiso 1 1 calc R
C3 C 0.1672(3) 0.31414(11) 0.24073(8) 0.0257(3) Uani 1 1 d .
H3A H 0.0936 0.3252 0.1965 0.031 Uiso 1 1 calc R
H3B H 0.1784 0.3764 0.2645 0.031 Uiso 1 1 calc R
C4 C 0.0348(2) 0.23949(11) 0.27904(7) 0.0224(3) Uani 1 1 d .
H4 H -0.0975 0.2184 0.2499 0.027 Uiso 1 1 calc R
C5 C -0.0537(3) 0.28007(13) 0.34164(8) 0.0282(4) Uani 1 1 d .
H5A H -0.1521 0.3361 0.3306 0.034 Uiso 1 1 calc R
H5B H -0.1449 0.2304 0.3624 0.034 Uiso 1 1 calc R
C6 C 0.1380(3) 0.31137(12) 0.38986(8) 0.0308(4) Uani 1 1 d .
H6A H 0.2144 0.3680 0.3719 0.037 Uiso 1 1 calc R
H6B H 0.0763 0.3309 0.4317 0.037 Uiso 1 1 calc R
C7 C 0.3063(3) 0.23141(11) 0.40277(7) 0.0238(3) Uani 1 1 d .
C8 C 0.4459(3) 0.23451(12) 0.46009(8) 0.0278(4) Uani 1 1 d .
H8 H 0.4321 0.2864 0.4899 0.033 Uiso 1 1 calc R
C9 C 0.6046(3) 0.16334(12) 0.47451(8) 0.0268(3) Uani 1 1 d .
C10 C 0.6189(3) 0.08534(12) 0.43241(7) 0.0258(3) Uani 1 1 d .
H10 H 0.7212 0.0342 0.4429 0.031 Uiso 1 1 calc R
C11 C 0.4817(2) 0.08303(11) 0.37479(7) 0.0226(3) Uani 1 1 d .
H11 H 0.4938 0.0299 0.3459 0.027 Uiso 1 1 calc R
C12 C 0.3267(2) 0.15573(11) 0.35774(7) 0.0204(3) Uani 1 1 d .
C13 C 0.1923(2) 0.15047(11) 0.29092(7) 0.0193(3) Uani 1 1 d .
C14 C 0.0578(3) 0.05639(11) 0.28625(8) 0.0245(3) Uani 1 1 d .
H14A H -0.0477 0.0547 0.3210 0.029 Uiso 1 1 calc R
H14B H 0.1609 0.0015 0.2913 0.029 Uiso 1 1 calc R
H14C H -0.0258 0.0527 0.2434 0.029 Uiso 1 1 calc R
C15 C 0.1285(2) 0.15333(12) 0.12913(7) 0.0230(3) Uani 1 1 d .
H15A H 0.1919 0.2115 0.1091 0.028 Uiso 1 1 calc R
H15B H -0.0029 0.1732 0.1531 0.028 Uiso 1 1 calc R
C16 C 0.0558(3) 0.08160(13) 0.07602(8) 0.0287(4) Uani 1 1 d .
H16A H -0.0142 0.0251 0.0962 0.034 Uiso 1 1 calc R
H16B H -0.0583 0.1118 0.0451 0.034 Uiso 1 1 calc R
C17 C 0.4063(3) 0.00620(12) 0.08506(8) 0.0279(4) Uani 1 1 d .
H17A H 0.5351 -0.0152 0.0605 0.034 Uiso 1 1 calc R
H17B H 0.3405 -0.0514 0.1051 0.034 Uiso 1 1 calc R
C18 C 0.4880(2) 0.07541(12) 0.13849(7) 0.0251(3) Uani 1 1 d .
H18A H 0.5999 0.0429 0.1689 0.030 Uiso 1 1 calc R
H18B H 0.5620 0.1314 0.1189 0.030 Uiso 1 1 calc R
C19 C 0.9104(3) 0.10717(14) 0.54545(9) 0.0384(4) Uani 1 1 d .
H19A H 0.9942 0.1244 0.5867 0.046 Uiso 1 1 calc R
H19B H 1.0130 0.1059 0.5099 0.046 Uiso 1 1 calc R
H19C H 0.8423 0.0434 0.5498 0.046 Uiso 1 1 calc R

loop_
_atom_site_aniso_label
_atom_site_aniso_U_11
_atom_site_aniso_U_22
_atom_site_aniso_U_33
_atom_site_aniso_U_23
_atom_site_aniso_U_13
_atom_site_aniso_U_12
Cl 0.0305(2) 0.0285(2) 0.0342(2) 0.00791(16) 0.00506(16) -0.00709(16)
O1 0.0288(6) 0.0387(7) 0.0204(5) -0.0049(5) 0.0023(4) 0.0018(5)
O2 0.0412(7) 0.0445(8) 0.0244(6) -0.0099(5) -0.0092(5) 0.0109(6)
N 0.0191(6) 0.0238(7) 0.0183(6) -0.0026(5) 0.0007(5) 0.0028(5)
C1 0.0169(7) 0.0199(7) 0.0190(7) 0.0002(6) 0.0006(5) 0.0000(5)
C2 0.0240(7) 0.0208(8) 0.0230(8) 0.0009(6) 0.0017(6) -0.0028(6)
C3 0.0294(8) 0.0190(8) 0.0287(8) 0.0003(6) 0.0006(6) 0.0043(6)
C4 0.0187(7) 0.0226(8) 0.0256(8) -0.0036(6) -0.0002(6) 0.0027(6)
C5 0.0247(8) 0.0290(9) 0.0313(9) -0.0049(7) 0.0041(6) 0.0067(7)
C6 0.0355(9) 0.0287(9) 0.0278(9) -0.0093(7) -0.0004(7) 0.0103(7)
C7 0.0261(7) 0.0237(8) 0.0219(8) -0.0022(6) 0.0038(6) 0.0022(6)
C8 0.0335(9) 0.0287(9) 0.0215(8) -0.0064(6) 0.0032(6) 0.0028(7)
C9 0.0300(8) 0.0320(9) 0.0183(7) -0.0023(6) 0.0008(6) -0.0001(7)
C10 0.0286(8) 0.0260(8) 0.0227(8) 0.0016(6) 0.0018(6) 0.0050(6)
C11 0.0270(8) 0.0202(7) 0.0207(7) -0.0020(6) 0.0025(6) 0.0010(6)
C12 0.0210(7) 0.0213(8) 0.0191(7) -0.0003(6) 0.0034(5) -0.0015(6)
C13 0.0196(7) 0.0198(7) 0.0185(7) -0.0026(6) 0.0024(5) -0.0005(6)
C14 0.0239(7) 0.0237(8) 0.0260(8) -0.0011(6) 0.0025(6) -0.0049(6)
C15 0.0190(7) 0.0276(8) 0.0221(7) -0.0015(6) -0.0012(6) 0.0028(6)
C16 0.0234(8) 0.0378(9) 0.0249(8) -0.0059(7) 0.0012(6) -0.0006(7)
C17 0.0329(9) 0.0284(9) 0.0230(8) -0.0019(6) 0.0061(6) 0.0039(7)
C18 0.0223(7) 0.0309(9) 0.0224(8) -0.0007(6) 0.0041(6) 0.0060(6)
C19 0.0404(10) 0.0426(11) 0.0303(9) -0.0030(8) -0.0113(7) 0.0065(8)

loop_
_atom_type_symbol
_atom_type_description
_atom_type_scat_dispersion_real
_atom_type_scat_dispersion_imag
_atom_type_scat_source
C C 0.0033 0.0016 'International Tables Vol C Tables 4.2.6.8 and 6.1.1.4'
H H 0.0000 0.0000 'International Tables Vol C Tables 4.2.6.8 and 6.1.1.4'
N N 0.0061 0.0033 'International Tables Vol C Tables 4.2.6.8 and 6.1.1.4'
O O 0.0106 0.0060 'International Tables Vol C Tables 4.2.6.8 and 6.1.1.4'
Cl Cl 0.1484 0.1585 'International Tables Vol C Tables 4.2.6.8 and 6.1.1.4'

loop_
_geom_angle_atom_site_label_1
_geom_angle_atom_site_label_2
_geom_angle_atom_site_label_3
_geom_angle
C16 O1 C17 109.66(12)
C9 O2 C19 117.14(13)
C1 N C18 113.94(11)
C1 N C15 118.75(12)
C18 N C15 109.58(11)
N C1 C2 119.89(12)
N C1 C13 114.81(11)
C2 C1 C13 99.45(11)
C3 C2 C1 106.73(12)
C3 C2 Cl 112.68(11)
C1 C2 Cl 115.28(10)
C2 C3 C4 104.56(12)
C5 C4 C3 113.23(13)
C5 C4 C13 113.58(13)
C3 C4 C13 106.64(12)
C6 C5 C4 111.20(13)
C7 C6 C5 111.51(13)
C8 C7 C12 120.04(14)
C8 C7 C6 118.63(14)
C12 C7 C6 121.32(13)
C9 C8 C7 121.28(14)
O2 C9 C8 115.82(14)
O2 C9 C10 124.68(15)
C8 C9 C10 119.50(14)
C9 C10 C11 119.09(15)
C10 C11 C12 122.56(14)
C11 C12 C7 117.38(13)
C11 C12 C13 119.01(13)
C7 C12 C13 123.60(13)
C14 C13 C12 109.62(12)
C14 C13 C4 110.91(12)
C12 C13 C4 111.94(12)
C14 C13 C1 112.50(12)
C12 C13 C1 107.47(11)
C4 C13 C1 104.29(12)
N C15 C16 109.35(13)
O1 C16 C15 111.42(12)
O1 C17 C18 111.14(13)
N C18 C17 109.99(12)

loop_
_geom_bond_atom_site_label_1
_geom_bond_atom_site_label_2
_geom_bond_distance
Cl C2 1.7994(15)
O1 C16 1.4263(19)
O1 C17 1.4281(19)
O2 C9 1.3718(19)
O2 C19 1.422(2)
N C1 1.4647(18)
N C18 1.4667(18)
N C15 1.4674(18)
C1 C2 1.541(2)
C1 C13 1.5750(19)
C2 C3 1.525(2)
C3 C4 1.545(2)
C4 C5 1.523(2)
C4 C13 1.560(2)
C5 C6 1.522(2)
C6 C7 1.507(2)
C7 C8 1.392(2)
C7 C12 1.406(2)
C8 C9 1.385(2)
C9 C10 1.388(2)
C10 C11 1.389(2)
C11 C12 1.396(2)
C12 C13 1.538(2)
C13 C14 1.531(2)
C15 C16 1.514(2)
C17 C18 1.510(2)

loop_
_geom_torsion_atom_site_label_1
_geom_torsion_atom_site_label_2
_geom_torsion_atom_site_label_3
_geom_torsion_atom_site_label_4
_geom_torsion
C18 N C1 C2 90.35(16)
C15 N C1 C2 -41.08(18)
C18 N C1 C13 -151.34(13)
C15 N C1 C13 77.23(16)
N C1 C2 C3 83.61(15)
C13 C1 C2 C3 -42.28(14)
N C1 C2 Cl -42.36(16)
C13 C1 C2 Cl -168.25(9)
C1 C2 C3 C4 29.39(15)
Cl C2 C3 C4 156.91(10)
C2 C3 C4 C5 121.89(14)
C2 C3 C4 C13 -3.75(15)
C3 C4 C5 C6 -62.71(17)
C13 C4 C5 C6 59.12(18)
C4 C5 C6 C7 -53.07(19)
C5 C6 C7 C8 -158.45(15)
C5 C6 C7 C12 22.7(2)
C12 C7 C8 C9 -0.9(2)
C6 C7 C8 C9 -179.71(15)
C19 O2 C9 C8 -177.08(16)
C19 O2 C9 C10 2.7(2)
C7 C8 C9 O2 177.19(15)
C7 C8 C9 C10 -2.6(2)
O2 C9 C10 C11 -176.33(15)
C8 C9 C10 C11 3.5(2)
C9 C10 C11 C12 -0.9(2)
C10 C11 C12 C7 -2.5(2)
C10 C11 C12 C13 176.15(14)
C8 C7 C12 C11 3.3(2)
C6 C7 C12 C11 -177.86(14)
C8 C7 C12 C13 -175.24(14)
C6 C7 C12 C13 3.6(2)
C11 C12 C13 C14 58.78(17)
C7 C12 C13 C14 -122.67(15)
C11 C12 C13 C4 -177.70(13)
C7 C12 C13 C4 0.8(2)
C11 C12 C13 C1 -63.77(17)
C7 C12 C13 C1 114.78(15)
C5 C4 C13 C14 91.03(15)
C3 C4 C13 C14 -143.55(13)
C5 C4 C13 C12 -31.76(17)
C3 C4 C13 C12 93.67(14)
C5 C4 C13 C1 -147.64(12)
C3 C4 C13 C1 -22.21(14)
N C1 C13 C14 29.53(17)
C2 C1 C13 C14 158.83(12)
N C1 C13 C12 150.28(12)
C2 C1 C13 C12 -80.41(13)
N C1 C13 C4 -90.75(14)
C2 C1 C13 C4 38.55(13)
C1 N C15 C16 -169.76(12)
C18 N C15 C16 56.90(16)
C17 O1 C16 C15 59.33(17)
N C15 C16 O1 -58.76(17)
C16 O1 C17 C18 -58.87(17)
C1 N C18 C17 167.25(13)
C15 N C18 C17 -56.99(16)
O1 C17 C18 N 58.30(17)
